data_4324413
loop_
_publ_author_name
'Daniela I. Bezuidenhout'
'Simon Lotz'
'Maril\'e Landman'
'David C. Liles'

_publ_section_title
;
 Synthesis, Characterization, and Structural Studies of Multimetallic
 Ferrocenyl Carbene Complexes of Group VII Transition Metals
;
_journal_name_full 'Inorganic Chemistry'
_journal_page_first 1521
_journal_page_last 1533
_journal_paper_doi 10.1021/ic101784w
_journal_volume 50
_journal_year 2011
_chemical_formula_moiety 'C32 H28 Cl2 Fe2 O8 Re2, 0.5(C H2 Cl2)'
_chemical_formula_sum 'C32.5 H29 Cl3 Fe2 O8 Re2'
_chemical_formula_weight 1138.01
_chemical_name_systematic
; 
 bis[\m^2^-Chloro-(tricarbonyl)-(ethoxy-ferrocenyl-methylidene)-rhenium] 
hemi(dichloromethane) solvate  
;
_space_group_IT_number 15
_symmetry_cell_setting monoclinic
_symmetry_space_group_name_Hall '-C 2yc'
_symmetry_space_group_name_H-M 'C 1 2/c 1'
_atom_sites_solution_hydrogens geom
_atom_sites_solution_primary direct
_atom_sites_solution_secondary difmap
_audit_creation_method SHELXL-97
_cell_angle_alpha 90.00
_cell_angle_beta 100.1860(10)
_cell_angle_gamma 90.00
_cell_formula_units_Z 8
_cell_length_a 22.2670(16)
_cell_length_b 15.2017(11)
_cell_length_c 21.6438(15)
_cell_measurement_reflns_used 7233
_cell_measurement_temperature 293(2)
_cell_measurement_theta_max 26.255
_cell_measurement_theta_min 2.384
_cell_volume 7210.9(9)
_computing_cell_refinement 'SAINT (Bruker, 2001)'
_computing_data_collection 'SMART (Bruker, 2001)'
_computing_data_reduction SAINT
_computing_molecular_graphics ' ORTEP-3 for Windows (Farrugia, 1997), POV-Ray (The POV-Ray Team, 2004)'
_computing_structure_refinement 'SHELXTL and SHELXL-97 (Sheldrick, 1997)'
_computing_structure_solution 'SHELXTL (Bruker, 2001)'
_diffrn_ambient_temperature 293(2)
_diffrn_detector 'SMART 1000 CCD'
_diffrn_detector_area_resol_mean 8.3
_diffrn_measured_fraction_theta_full 0.992
_diffrn_measured_fraction_theta_max 0.917
_diffrn_measurement_device_type 'Bruker (Seimens) P4'
_diffrn_measurement_method '\f and \w scans'
_diffrn_radiation_monochromator graphite
_diffrn_radiation_source 'fine-focus sealed tube'
_diffrn_radiation_type MoK\a
_diffrn_radiation_wavelength 0.71073
_diffrn_reflns_av_R_equivalents 0.0367
_diffrn_reflns_av_sigmaI/netI 0.0370
_diffrn_reflns_limit_h_max 16
_diffrn_reflns_limit_h_min -27
_diffrn_reflns_limit_k_max 18
_diffrn_reflns_limit_k_min -12
_diffrn_reflns_limit_l_max 26
_diffrn_reflns_limit_l_min -23
_diffrn_reflns_number 18498
_diffrn_reflns_theta_full 25.00
_diffrn_reflns_theta_max 26.25
_diffrn_reflns_theta_min 2.38
_exptl_absorpt_coefficient_mu 7.751
_exptl_absorpt_correction_T_max 0.133
_exptl_absorpt_correction_T_min 0.069
_exptl_absorpt_correction_type multi-scan
_exptl_absorpt_process_details 'SADABS (Bruker, 2001)'
_exptl_crystal_colour dark-red
_exptl_crystal_density_diffrn 2.097
_exptl_crystal_description rhomb
_exptl_crystal_F_000 4328
_exptl_crystal_size_max 0.40
_exptl_crystal_size_mid 0.36
_exptl_crystal_size_min 0.26
_refine_diff_density_max 2.194
_refine_diff_density_min -0.856
_refine_diff_density_rms 0.136
_refine_ls_extinction_method none
_refine_ls_goodness_of_fit_ref 1.156
_refine_ls_hydrogen_treatment constr
_refine_ls_matrix_type full
_refine_ls_number_parameters 431
_refine_ls_number_reflns 6671
_refine_ls_number_restraints 0
_refine_ls_restrained_S_all 1.156
_refine_ls_R_factor_all 0.0386
_refine_ls_R_factor_gt 0.0346
_refine_ls_shift/su_max 0.001
_refine_ls_shift/su_mean 0.000
_refine_ls_structure_factor_coef Fsqd
_refine_ls_weighting_details 'calc w=1/[\s^2^(Fo^2^)+(0.0352P)^2^+38.6157P] where P=(Fo^2^+2Fc^2^)/3'
_refine_ls_weighting_scheme calc
_refine_ls_wR_factor_gt 0.0885
_refine_ls_wR_factor_ref 0.0927
_reflns_number_gt 6000
_reflns_number_total 6671
_reflns_threshold_expression >2\s(I)
_cod_data_source_file ic101784w_si_001_4.cif
_cod_data_source_block Complex_6
_cod_original_sg_symbol_H-M 'C 2/c'
_cod_original_formula_sum 'C32.50 H29 Cl3 Fe2 O8 Re2'
_cod_database_code 4324413

loop_
_symmetry_equiv_pos_as_xyz
'x, y, z'
'-x, y, -z+1/2'
'x+1/2, y+1/2, z'
'-x+1/2, y+1/2, -z+1/2'
'-x, -y, -z'
'x, -y, z-1/2'
'-x+1/2, -y+1/2, -z'
'x+1/2, -y+1/2, z-1/2'

loop_
_atom_site_label
_atom_site_type_symbol
_atom_site_fract_x
_atom_site_fract_y
_atom_site_fract_z
_atom_site_U_iso_or_equiv
_atom_site_adp_type
_atom_site_occupancy
_atom_site_symmetry_multiplicity
_atom_site_calc_flag
_atom_site_refinement_flags
Re1 Re 0.192298(10) 0.425346(15) 0.050291(11) 0.04070(9) Uani 1 1 d .
Re2 Re 0.056075(10) 0.289057(16) -0.040485(11) 0.04295(9) Uani 1 1 d .
Cl1 Cl 0.07895(7) 0.43753(9) 0.01056(8) 0.0484(3) Uani 1 1 d .
Cl2 Cl 0.17001(7) 0.27689(10) -0.00142(7) 0.0469(3) Uani 1 1 d .
C1 C 0.2066(3) 0.4734(5) -0.0295(4) 0.0634(18) Uani 1 1 d .
O1 O 0.2152(3) 0.5031(5) -0.0755(3) 0.100(2) Uani 1 1 d .
C2 C 0.2778(3) 0.4114(4) 0.0737(3) 0.0511(15) Uani 1 1 d .
O2 O 0.3302(2) 0.4083(3) 0.0863(3) 0.0662(13) Uani 1 1 d .
C3 C 0.2045(3) 0.5377(5) 0.0869(3) 0.0544(15) Uani 1 1 d .
O3 O 0.2135(2) 0.6074(4) 0.1086(3) 0.0798(16) Uani 1 1 d .
C4 C 0.1727(3) 0.3645(4) 0.1353(3) 0.0451(13) Uani 1 1 d .
O4 O 0.1333(2) 0.3916(3) 0.1703(2) 0.0624(12) Uani 1 1 d .
C5 C 0.0737(4) 0.3363(6) -0.1196(4) 0.074(2) Uani 1 1 d .
O5 O 0.0834(4) 0.3650(6) -0.1650(3) 0.131(3) Uani 1 1 d .
C6 C 0.0404(3) 0.1793(5) -0.0808(3) 0.0612(17) Uani 1 1 d .
O6 O 0.0282(3) 0.1144(4) -0.1075(3) 0.098(2) Uani 1 1 d .
C7 C -0.0273(3) 0.3150(5) -0.0693(3) 0.0537(15) Uani 1 1 d .
O7 O -0.0765(2) 0.3323(4) -0.0901(3) 0.0729(14) Uani 1 1 d .
C8 C 0.0410(3) 0.2416(4) 0.0499(3) 0.0418(12) Uani 1 1 d .
O8 O 0.0643(2) 0.1699(3) 0.0796(2) 0.0621(12) Uani 1 1 d .
Fe1 Fe 0.27028(5) 0.28562(6) 0.23066(5) 0.0582(3) Uani 1 1 d .
C9 C 0.1968(3) 0.2817(4) 0.1602(3) 0.0458(13) Uani 1 1 d .
C10 C 0.1834(4) 0.2406(5) 0.2161(3) 0.0623(18) Uani 1 1 d .
H10 H 0.1514 0.2586 0.2393 0.075 Uiso 1 1 calc R
C11 C 0.2235(4) 0.1693(5) 0.2311(4) 0.0672(19) Uani 1 1 d .
H11 H 0.2249 0.1302 0.2674 0.081 Uiso 1 1 calc R
C12 C 0.2626(3) 0.1653(4) 0.1872(4) 0.0617(17) Uani 1 1 d .
H12 H 0.2957 0.1229 0.1875 0.074 Uiso 1 1 calc R
C13 C 0.2469(3) 0.2333(4) 0.1429(3) 0.0503(14) Uani 1 1 d .
H13 H 0.2668 0.2457 0.1069 0.060 Uiso 1 1 calc R
C14 C 0.3042(7) 0.4096(7) 0.2442(5) 0.107(4) Uani 1 1 d .
H14 H 0.2905 0.4607 0.2178 0.128 Uiso 1 1 calc R
C15 C 0.2789(6) 0.3809(8) 0.2982(5) 0.109(4) Uani 1 1 d .
H15 H 0.2464 0.4089 0.3166 0.131 Uiso 1 1 calc R
C16 C 0.3139(7) 0.3065(8) 0.3203(5) 0.111(4) Uani 1 1 d .
H16 H 0.3086 0.2710 0.3568 0.133 Uiso 1 1 calc R
C17 C 0.3568(6) 0.2904(8) 0.2815(6) 0.110(4) Uani 1 1 d .
H17 H 0.3868 0.2426 0.2863 0.131 Uiso 1 1 calc R
C18 C 0.3498(5) 0.3541(9) 0.2361(6) 0.107(4) Uani 1 1 d .
H18 H 0.3738 0.3585 0.2024 0.128 Uiso 1 1 calc R
Fe2 Fe -0.08357(4) 0.24882(7) 0.08601(5) 0.0559(2) Uani 1 1 d .
C19 C 0.0046(3) 0.2850(4) 0.0895(3) 0.0417(12) Uani 1 1 d .
C20 C -0.0354(3) 0.3590(4) 0.0735(3) 0.0477(13) Uani 1 1 d .
H20 H -0.0395 0.3941 0.0350 0.057 Uiso 1 1 calc R
C21 C -0.0669(3) 0.3726(5) 0.1231(3) 0.0597(17) Uani 1 1 d .
H21 H -0.0979 0.4181 0.1245 0.072 Uiso 1 1 calc R
C22 C -0.0491(3) 0.3082(5) 0.1696(3) 0.0638(18) Uani 1 1 d .
H22 H -0.0650 0.3019 0.2088 0.077 Uiso 1 1 calc R
C23 C -0.0050(3) 0.2537(5) 0.1497(3) 0.0526(15) Uani 1 1 d .
H23 H 0.0156 0.2037 0.1728 0.063 Uiso 1 1 calc R
C24 C -0.1129(6) 0.1670(9) 0.0133(5) 0.111(4) Uani 1 1 d .
H24 H -0.0893 0.1522 -0.0194 0.134 Uiso 1 1 calc R
C25 C -0.1526(6) 0.2362(10) 0.0098(6) 0.113(4) Uani 1 1 d .
H25 H -0.1634 0.2776 -0.0250 0.136 Uiso 1 1 calc R
C26 C -0.1760(4) 0.2332(10) 0.0644(8) 0.121(4) Uani 1 1 d .
H26 H -0.2056 0.2754 0.0755 0.145 Uiso 1 1 calc R
C27 C -0.1500(5) 0.1655(10) 0.1033(6) 0.116(4) Uani 1 1 d .
H27 H -0.1594 0.1494 0.1443 0.139 Uiso 1 1 calc R
C28 C -0.1093(5) 0.1213(7) 0.0695(6) 0.102(3) Uani 1 1 d .
H28 H -0.0850 0.0686 0.0826 0.122 Uiso 1 1 calc R
C29 C 0.1028(5) 0.4762(6) 0.1635(4) 0.085(3) Uani 1 1 d .
H29A H 0.1307 0.5204 0.1528 0.102 Uiso 1 1 calc R
H29B H 0.0682 0.4732 0.1294 0.102 Uiso 1 1 calc R
C30 C 0.0833(9) 0.5005(8) 0.2168(6) 0.177(8) Uani 1 1 d .
H30A H 0.0585 0.4545 0.2295 0.213 Uiso 1 1 calc R
H30B H 0.0597 0.5534 0.2094 0.213 Uiso 1 1 calc R
H30C H 0.1179 0.5106 0.2494 0.213 Uiso 1 1 calc R
C31 C 0.0998(5) 0.1047(6) 0.0522(5) 0.091(3) Uani 1 1 d .
H31A H 0.0761 0.0826 0.0133 0.109 Uiso 1 1 calc R
H31B H 0.1365 0.1318 0.0426 0.109 Uiso 1 1 calc R
C32 C 0.1155(7) 0.0346(7) 0.0947(6) 0.125(4) Uani 1 1 d .
H32A H 0.1309 0.0578 0.1357 0.187 Uiso 1 1 calc R
H32B H 0.1463 -0.0009 0.0810 0.187 Uiso 1 1 calc R
H32C H 0.0801 -0.0006 0.0963 0.187 Uiso 1 1 calc R
Cl3 Cl 0.0645(3) 0.0605(4) 0.2546(3) 0.187(2) Uani 1 1 d .
C33 C 0.0000 -0.0075(18) 0.2500 0.25(2) Uani 1 2 d S
H33A H 0.0039 -0.0448 0.2869 0.304 Uiso 0.50 1 calc PR
H33B H -0.0039 -0.0448 0.2131 0.304 Uiso 0.50 1 calc PR

loop_
_atom_site_aniso_label
_atom_site_aniso_U_11
_atom_site_aniso_U_22
_atom_site_aniso_U_33
_atom_site_aniso_U_23
_atom_site_aniso_U_13
_atom_site_aniso_U_12
Re1 0.03945(14) 0.04348(14) 0.04181(15) 0.00113(9) 0.01443(10) -0.00176(8)
Re2 0.04176(14) 0.05270(16) 0.03582(14) 0.00068(9) 0.01080(10) -0.00261(9)
Cl1 0.0436(7) 0.0431(7) 0.0587(9) 0.0039(6) 0.0098(6) 0.0023(6)
Cl2 0.0439(7) 0.0511(8) 0.0474(8) -0.0066(6) 0.0130(6) 0.0027(6)
C1 0.057(4) 0.072(5) 0.063(5) 0.014(4) 0.018(3) -0.002(3)
O1 0.119(5) 0.120(5) 0.071(4) 0.039(4) 0.046(4) 0.001(4)
C2 0.048(4) 0.054(4) 0.055(4) -0.005(3) 0.020(3) -0.004(3)
O2 0.045(3) 0.075(3) 0.081(4) -0.005(3) 0.018(2) -0.001(2)
C3 0.043(3) 0.057(4) 0.064(4) 0.004(3) 0.014(3) -0.001(3)
O3 0.059(3) 0.068(3) 0.116(5) -0.030(3) 0.026(3) -0.011(3)
C4 0.049(3) 0.051(3) 0.040(3) -0.006(3) 0.018(3) -0.001(3)
O4 0.067(3) 0.069(3) 0.060(3) 0.008(2) 0.035(2) 0.015(2)
C5 0.062(4) 0.103(6) 0.058(5) 0.016(4) 0.016(4) 0.002(4)
O5 0.143(7) 0.186(9) 0.074(4) 0.062(5) 0.049(4) 0.010(6)
C6 0.046(3) 0.079(5) 0.059(4) -0.015(4) 0.009(3) -0.003(3)
O6 0.090(4) 0.090(4) 0.111(5) -0.054(4) 0.010(4) -0.007(3)
C7 0.052(4) 0.064(4) 0.046(4) -0.002(3) 0.010(3) -0.004(3)
O7 0.048(3) 0.098(4) 0.068(3) 0.003(3) -0.005(2) 0.003(3)
C8 0.045(3) 0.039(3) 0.042(3) 0.004(2) 0.012(2) -0.002(2)
O8 0.076(3) 0.056(3) 0.062(3) 0.018(2) 0.033(2) 0.020(2)
Fe1 0.0746(7) 0.0526(5) 0.0448(5) 0.0034(4) 0.0037(5) -0.0006(4)
C9 0.046(3) 0.049(3) 0.043(3) -0.002(3) 0.012(3) -0.002(2)
C10 0.074(5) 0.059(4) 0.060(4) 0.010(3) 0.031(4) -0.001(3)
C11 0.095(6) 0.049(4) 0.059(4) 0.010(3) 0.017(4) 0.001(4)
C12 0.069(4) 0.044(3) 0.071(5) 0.006(3) 0.011(4) 0.007(3)
C13 0.059(4) 0.047(3) 0.046(3) -0.001(3) 0.013(3) 0.004(3)
C14 0.151(11) 0.068(6) 0.082(7) -0.003(5) -0.032(7) -0.034(6)
C15 0.139(10) 0.101(8) 0.080(7) -0.048(6) 0.000(7) -0.009(7)
C16 0.161(12) 0.101(8) 0.054(6) 0.005(5) -0.024(7) -0.017(8)
C17 0.109(9) 0.116(9) 0.087(8) 0.009(7) -0.029(7) -0.011(6)
C18 0.089(7) 0.129(10) 0.097(8) -0.011(7) 0.001(6) -0.040(7)
Fe2 0.0473(5) 0.0672(6) 0.0559(6) 0.0026(5) 0.0165(4) -0.0114(4)
C19 0.038(3) 0.045(3) 0.043(3) 0.002(2) 0.010(2) -0.003(2)
C20 0.047(3) 0.049(3) 0.048(3) -0.008(3) 0.011(3) -0.001(3)
C21 0.058(4) 0.063(4) 0.062(4) -0.012(3) 0.023(3) 0.007(3)
C22 0.067(4) 0.078(5) 0.052(4) -0.003(3) 0.026(3) -0.003(4)
C23 0.060(4) 0.059(4) 0.041(3) 0.005(3) 0.015(3) -0.003(3)
C24 0.116(9) 0.134(10) 0.086(7) -0.035(7) 0.022(6) -0.079(8)
C25 0.081(7) 0.143(11) 0.103(9) 0.027(8) -0.019(6) -0.048(7)
C26 0.052(5) 0.141(11) 0.167(13) 0.018(10) 0.011(7) -0.025(6)
C27 0.090(7) 0.164(12) 0.096(8) 0.021(8) 0.022(6) -0.073(8)
C28 0.103(8) 0.072(6) 0.124(9) 0.001(6) 0.001(7) -0.044(5)
C29 0.106(6) 0.079(5) 0.085(6) 0.015(5) 0.057(5) 0.041(5)
C30 0.35(2) 0.096(8) 0.106(9) 0.003(7) 0.105(12) 0.100(12)
C31 0.119(7) 0.060(5) 0.109(7) 0.022(5) 0.064(6) 0.039(5)
C32 0.184(13) 0.071(6) 0.127(10) 0.015(6) 0.049(9) 0.050(7)
Cl3 0.205(5) 0.171(4) 0.184(4) 0.009(3) 0.030(4) 0.084(4)
C33 0.35(5) 0.13(2) 0.22(3) 0.000 -0.11(3) 0.000

loop_
_atom_type_symbol
_atom_type_description
_atom_type_scat_dispersion_real
_atom_type_scat_dispersion_imag
_atom_type_scat_source
C C 0.0033 0.0016 'International Tables Vol C Tables 4.2.6.8 and 6.1.1.4'
H H 0.0000 0.0000 'International Tables Vol C Tables 4.2.6.8 and 6.1.1.4'
O O 0.0106 0.0060 'International Tables Vol C Tables 4.2.6.8 and 6.1.1.4'
Cl Cl 0.1484 0.1585 'International Tables Vol C Tables 4.2.6.8 and 6.1.1.4'
Fe Fe 0.3463 0.8444 'International Tables Vol C Tables 4.2.6.8 and 6.1.1.4'
Re Re -1.0185 7.2310 'International Tables Vol C Tables 4.2.6.8 and 6.1.1.4'

loop_
_geom_angle_atom_site_label_1
_geom_angle_atom_site_label_2
_geom_angle_atom_site_label_3
_geom_angle
_geom_angle_site_symmetry_1
_geom_angle_site_symmetry_3
C3 Re1 C2 85.8(3) . .
C3 Re1 C1 90.0(3) . .
C2 Re1 C1 88.0(3) . .
C3 Re1 C4 93.7(3) . .
C2 Re1 C4 94.0(3) . .
C1 Re1 C4 175.9(3) . .
C3 Re1 Cl1 97.90(19) . .
C2 Re1 Cl1 175.2(2) . .
C1 Re1 Cl1 88.9(2) . .
C4 Re1 Cl1 88.90(16) . .
C3 Re1 Cl2 176.8(2) . .
C2 Re1 Cl2 97.3(2) . .
C1 Re1 Cl2 89.6(2) . .
C4 Re1 Cl2 86.67(16) . .
Cl1 Re1 Cl2 78.97(5) . .
C6 Re2 C7 86.6(3) . .
C6 Re2 C5 88.2(4) . .
C7 Re2 C5 88.4(3) . .
C6 Re2 C8 94.4(3) . .
C7 Re2 C8 93.9(2) . .
C5 Re2 C8 176.6(3) . .
C6 Re2 Cl1 178.1(2) . .
C7 Re2 Cl1 93.9(2) . .
C5 Re2 Cl1 89.9(3) . .
C8 Re2 Cl1 87.38(16) . .
C6 Re2 Cl2 100.5(2) . .
C7 Re2 Cl2 172.2(2) . .
C5 Re2 Cl2 88.6(2) . .
C8 Re2 Cl2 88.88(15) . .
Cl1 Re2 Cl2 78.86(5) . .
Re2 Cl1 Re1 101.28(5) . .
Re1 Cl2 Re2 100.90(5) . .
O1 C1 Re1 178.5(8) . .
O2 C2 Re1 175.5(6) . .
O3 C3 Re1 177.8(6) . .
O4 C4 C9 107.4(5) . .
O4 C4 Re1 127.4(4) . .
C9 C4 Re1 125.0(4) . .
C4 O4 C29 124.3(5) . .
O5 C5 Re2 178.7(9) . .
O6 C6 Re2 176.2(7) . .
O7 C7 Re2 175.9(6) . .
O8 C8 C19 107.6(5) . .
O8 C8 Re2 127.1(4) . .
C19 C8 Re2 125.3(4) . .
C8 O8 C31 123.8(5) . .
C10 Fe1 C9 41.6(3) . .
C10 Fe1 C14 131.1(5) . .
C9 Fe1 C14 111.4(4) . .
C10 Fe1 C16 118.8(5) . .
C9 Fe1 C16 154.9(5) . .
C14 Fe1 C16 67.4(4) . .
C10 Fe1 C18 168.0(5) . .
C9 Fe1 C18 129.4(4) . .
C14 Fe1 C18 38.9(5) . .
C16 Fe1 C18 66.6(5) . .
C10 Fe1 C13 69.2(3) . .
C9 Fe1 C13 41.4(2) . .
C14 Fe1 C13 121.5(4) . .
C16 Fe1 C13 161.5(5) . .
C18 Fe1 C13 109.2(4) . .
C10 Fe1 C15 108.5(4) . .
C9 Fe1 C15 121.3(4) . .
C14 Fe1 C15 41.8(5) . .
C16 Fe1 C15 40.4(4) . .
C18 Fe1 C15 68.1(5) . .
C13 Fe1 C15 156.8(4) . .
C10 Fe1 C17 151.6(4) . .
C9 Fe1 C17 164.3(5) . .
C14 Fe1 C17 66.3(5) . .
C16 Fe1 C17 40.2(5) . .
C18 Fe1 C17 39.2(5) . .
C13 Fe1 C17 125.2(5) . .
C15 Fe1 C17 68.2(5) . .
C10 Fe1 C12 68.1(3) . .
C9 Fe1 C12 68.8(3) . .
C14 Fe1 C12 153.2(5) . .
C16 Fe1 C12 124.3(4) . .
C18 Fe1 C12 118.9(5) . .
C13 Fe1 C12 40.3(3) . .
C15 Fe1 C12 161.9(4) . .
C17 Fe1 C12 105.9(4) . .
C10 Fe1 C11 40.3(3) . .
C9 Fe1 C11 68.7(3) . .
C14 Fe1 C11 166.9(5) . .
C16 Fe1 C11 106.6(4) . .
C18 Fe1 C11 151.1(5) . .
C13 Fe1 C11 67.8(3) . .
C15 Fe1 C11 126.2(5) . .
C17 Fe1 C11 117.3(4) . .
C12 Fe1 C11 39.9(3) . .
C4 C9 C10 125.2(6) . .
C4 C9 C13 127.3(6) . .
C10 C9 C13 106.4(6) . .
C4 C9 Fe1 117.0(4) . .
C10 C9 Fe1 68.9(4) . .
C13 C9 Fe1 69.6(4) . .
C11 C10 C9 108.1(6) . .
C11 C10 Fe1 71.0(5) . .
C9 C10 Fe1 69.4(4) . .
C11 C10 H10 125.9 . .
C9 C10 H10 125.9 . .
Fe1 C10 H10 125.9 . .
C12 C11 C10 108.8(6) . .
C12 C11 Fe1 69.9(4) . .
C10 C11 Fe1 68.7(4) . .
C12 C11 H11 125.6 . .
C10 C11 H11 125.6 . .
Fe1 C11 H11 125.6 . .
C11 C12 C13 108.8(6) . .
C11 C12 Fe1 70.2(4) . .
C13 C12 Fe1 69.4(4) . .
C11 C12 H12 125.6 . .
C13 C12 H12 125.6 . .
Fe1 C12 H12 125.6 . .
C12 C13 C9 107.9(6) . .
C12 C13 Fe1 70.2(4) . .
C9 C13 Fe1 68.9(4) . .
C12 C13 H13 126.0 . .
C9 C13 H13 126.0 . .
Fe1 C13 H13 126.0 . .
C18 C14 C15 108.9(11) . .
C18 C14 Fe1 70.8(6) . .
C15 C14 Fe1 69.5(6) . .
C18 C14 H14 125.5 . .
C15 C14 H14 125.5 . .
Fe1 C14 H14 125.5 . .
C16 C15 C14 104.1(11) . .
C16 C15 Fe1 69.5(6) . .
C14 C15 Fe1 68.7(5) . .
C16 C15 H15 127.9 . .
C14 C15 H15 127.9 . .
Fe1 C15 H15 127.9 . .
C17 C16 C15 109.4(11) . .
C17 C16 Fe1 70.3(6) . .
C15 C16 Fe1 70.1(5) . .
C17 C16 H16 125.3 . .
C15 C16 H16 125.3 . .
Fe1 C16 H16 125.3 . .
C18 C17 C16 107.7(12) . .
C18 C17 Fe1 70.2(6) . .
C16 C17 Fe1 69.5(7) . .
C18 C17 H17 126.2 . .
C16 C17 H17 126.2 . .
Fe1 C17 H17 126.2 . .
C14 C18 C17 109.9(12) . .
C14 C18 Fe1 70.3(6) . .
C17 C18 Fe1 70.6(7) . .
C14 C18 H18 125.1 . .
C17 C18 H18 125.1 . .
Fe1 C18 H18 125.1 . .
C24 Fe2 C19 112.0(4) . .
C24 Fe2 C23 132.3(5) . .
C19 Fe2 C23 41.5(2) . .
C24 Fe2 C27 67.3(5) . .
C19 Fe2 C27 153.4(5) . .
C23 Fe2 C27 117.8(4) . .
C24 Fe2 C20 120.6(4) . .
C19 Fe2 C20 41.5(2) . .
C23 Fe2 C20 69.4(3) . .
C27 Fe2 C20 163.0(5) . .
C24 Fe2 C28 40.1(4) . .
C19 Fe2 C28 120.4(4) . .
C23 Fe2 C28 109.7(4) . .
C27 Fe2 C28 41.1(5) . .
C20 Fe2 C28 154.2(4) . .
C24 Fe2 C26 64.9(6) . .
C19 Fe2 C26 166.0(5) . .
C23 Fe2 C26 150.8(5) . .
C27 Fe2 C26 39.8(5) . .
C20 Fe2 C26 126.8(5) . .
C28 Fe2 C26 66.9(5) . .
C24 Fe2 C22 168.2(5) . .
C19 Fe2 C22 68.8(3) . .
C23 Fe2 C22 40.4(3) . .
C27 Fe2 C22 106.5(4) . .
C20 Fe2 C22 68.3(3) . .
C28 Fe2 C22 128.7(4) . .
C26 Fe2 C22 117.3(5) . .
C24 Fe2 C21 151.6(5) . .
C19 Fe2 C21 68.3(2) . .
C23 Fe2 C21 68.0(3) . .
C27 Fe2 C21 125.9(5) . .
C20 Fe2 C21 40.0(2) . .
C28 Fe2 C21 165.3(4) . .
C26 Fe2 C21 107.5(5) . .
C22 Fe2 C21 40.2(3) . .
C24 Fe2 C25 39.2(5) . .
C19 Fe2 C25 129.6(4) . .
C23 Fe2 C25 169.1(5) . .
C27 Fe2 C25 67.8(5) . .
C20 Fe2 C25 107.9(4) . .
C28 Fe2 C25 67.8(5) . .
C26 Fe2 C25 39.2(5) . .
C22 Fe2 C25 149.5(6) . .
C21 Fe2 C25 117.2(5) . .
C23 C19 C20 107.0(5) . .
C23 C19 C8 125.3(5) . .
C20 C19 C8 127.2(5) . .
C23 C19 Fe2 69.3(3) . .
C20 C19 Fe2 69.5(3) . .
C8 C19 Fe2 119.7(4) . .
C21 C20 C19 107.7(6) . .
C21 C20 Fe2 70.8(4) . .
C19 C20 Fe2 69.0(3) . .
C21 C20 H20 126.2 . .
C19 C20 H20 126.2 . .
Fe2 C20 H20 126.2 . .
C20 C21 C22 109.2(6) . .
C20 C21 Fe2 69.2(4) . .
C22 C21 Fe2 69.6(4) . .
C20 C21 H21 125.4 . .
C22 C21 H21 125.4 . .
Fe2 C21 H21 125.4 . .
C23 C22 C21 108.3(6) . .
C23 C22 Fe2 69.1(4) . .
C21 C22 Fe2 70.2(4) . .
C23 C22 H22 125.9 . .
C21 C22 H22 125.9 . .
Fe2 C22 H22 125.9 . .
C22 C23 C19 107.8(6) . .
C22 C23 Fe2 70.5(4) . .
C19 C23 Fe2 69.2(3) . .
C22 C23 H23 126.1 . .
C19 C23 H23 126.1 . .
Fe2 C23 H23 126.1 . .
C25 C24 C28 111.7(12) . .
C25 C24 Fe2 71.7(7) . .
C28 C24 Fe2 70.5(6) . .
C25 C24 H24 124.2 . .
C28 C24 H24 124.2 . .
Fe2 C24 H24 124.2 . .
C24 C25 C26 105.5(12) . .
C24 C25 Fe2 69.1(6) . .
C26 C25 Fe2 69.9(6) . .
C24 C25 H25 127.2 . .
C26 C25 H25 127.2 . .
Fe2 C25 H25 127.2 . .
C25 C26 C27 111.4(13) . .
C25 C26 Fe2 70.9(6) . .
C27 C26 Fe2 69.7(6) . .
C25 C26 H26 124.3 . .
C27 C26 H26 124.3 . .
Fe2 C26 H26 124.3 . .
C26 C27 C28 105.9(11) . .
C26 C27 Fe2 70.5(6) . .
C28 C27 Fe2 69.5(5) . .
C26 C27 H27 127.0 . .
C28 C27 H27 127.0 . .
Fe2 C27 H27 127.0 . .
C24 C28 C27 105.5(11) . .
C24 C28 Fe2 69.4(6) . .
C27 C28 Fe2 69.3(6) . .
C24 C28 H28 127.2 . .
C27 C28 H28 127.2 . .
Fe2 C28 H28 127.2 . .
C30 C29 O4 111.7(8) . .
C30 C29 H29A 109.3 . .
O4 C29 H29A 109.3 . .
C30 C29 H29B 109.3 . .
O4 C29 H29B 109.3 . .
H29A C29 H29B 107.9 . .
C29 C30 H30A 109.5 . .
C29 C30 H30B 109.5 . .
H30A C30 H30B 109.5 . .
C29 C30 H30C 109.5 . .
H30A C30 H30C 109.5 . .
H30B C30 H30C 109.5 . .
C32 C31 O8 109.8(8) . .
C32 C31 H31A 109.7 . .
O8 C31 H31A 109.7 . .
C32 C31 H31B 109.7 . .
O8 C31 H31B 109.7 . .
H31A C31 H31B 108.2 . .
C31 C32 H32A 109.5 . .
C31 C32 H32B 109.5 . .
H32A C32 H32B 109.5 . .
C31 C32 H32C 109.5 . .
H32A C32 H32C 109.5 . .
H32B C32 H32C 109.5 . .
Cl3 C33 Cl3 108.0(15) . 2
Cl3 C33 H33A 110.1 . .
Cl3 C33 H33A 110.1 2 .
Cl3 C33 H33B 110.1 . .
Cl3 C33 H33B 110.1 2 .
H33A C33 H33B 108.4 . .

loop_
_geom_bond_atom_site_label_1
_geom_bond_atom_site_label_2
_geom_bond_distance
_geom_bond_site_symmetry_2
Re1 C3 1.882(7) .
Re1 C2 1.894(7) .
Re1 C1 1.953(7) .
Re1 C4 2.171(6) .
Re1 Cl1 2.5252(15) .
Re1 Cl2 2.5289(15) .
Re2 C6 1.887(8) .
Re2 C7 1.892(7) .
Re2 C5 1.959(8) .
Re2 C8 2.166(6) .
Re2 Cl1 2.5249(15) .
Re2 Cl2 2.5351(15) .
C1 O1 1.140(8) .
C2 O2 1.150(8) .
C3 O3 1.162(8) .
C4 O4 1.321(7) .
C4 C9 1.437(9) .
O4 C29 1.451(9) .
C5 O5 1.131(9) .
C6 O6 1.151(9) .
C7 O7 1.140(8) .
C8 O8 1.324(7) .
C8 C19 1.441(8) .
O8 C31 1.457(9) .
Fe1 C10 2.024(8) .
Fe1 C9 2.030(6) .
Fe1 C14 2.032(9) .
Fe1 C16 2.035(9) .
Fe1 C18 2.039(10) .
Fe1 C13 2.040(6) .
Fe1 C15 2.043(9) .
Fe1 C17 2.044(11) .
Fe1 C12 2.050(7) .
Fe1 C11 2.054(8) .
C9 C10 1.440(9) .
C9 C13 1.440(9) .
C10 C11 1.405(10) .
C10 H10 0.9800 .
C11 C12 1.400(10) .
C11 H11 0.9800 .
C12 C13 1.410(9) .
C12 H12 0.9800 .
C13 H13 0.9800 .
C14 C18 1.354(16) .
C14 C15 1.453(16) .
C14 H14 0.9800 .
C15 C16 1.408(16) .
C15 H15 0.9800 .
C16 C17 1.400(17) .
C16 H16 0.9800 .
C17 C18 1.369(16) .
C17 H17 0.9800 .
C18 H18 0.9800 .
Fe2 C24 2.022(10) .
Fe2 C19 2.027(6) .
Fe2 C23 2.027(7) .
Fe2 C27 2.032(8) .
Fe2 C20 2.033(6) .
Fe2 C28 2.035(9) .
Fe2 C26 2.042(9) .
Fe2 C22 2.046(8) .
Fe2 C21 2.054(7) .
Fe2 C25 2.055(10) .
C19 C23 1.437(8) .
C19 C20 1.438(8) .
C20 C21 1.399(9) .
C20 H20 0.9800 .
C21 C22 1.410(11) .
C21 H21 0.9800 .
C22 C23 1.408(10) .
C22 H22 0.9800 .
C23 H23 0.9800 .
C24 C25 1.367(18) .
C24 C28 1.391(15) .
C24 H24 0.9800 .
C25 C26 1.373(18) .
C25 H25 0.9800 .
C26 C27 1.388(17) .
C26 H26 0.9800 .
C27 C28 1.429(17) .
C27 H27 0.9800 .
C28 H28 0.9800 .
C29 C30 1.355(12) .
C29 H29A 0.9700 .
C29 H29B 0.9700 .
C30 H30A 0.9600 .
C30 H30B 0.9600 .
C30 H30C 0.9600 .
C31 C32 1.411(13) .
C31 H31A 0.9700 .
C31 H31B 0.9700 .
C32 H32A 0.9600 .
C32 H32B 0.9600 .
C32 H32C 0.9600 .
Cl3 C33 1.758(16) .
C33 Cl3 1.758(16) 2
C33 H33A 0.9700 .
C33 H33B 0.9700 .

loop_
_geom_torsion_atom_site_label_1
_geom_torsion_atom_site_label_2
_geom_torsion_atom_site_label_3
_geom_torsion_atom_site_label_4
_geom_torsion
C7 Re2 Cl1 Re1 -177.3(2)
C5 Re2 Cl1 Re1 -89.0(2)
C8 Re2 Cl1 Re1 88.97(16)
Cl2 Re2 Cl1 Re1 -0.40(5)
C3 Re1 Cl1 Re2 180.0(2)
C1 Re1 Cl1 Re2 90.2(2)
C4 Re1 Cl1 Re2 -86.42(16)
Cl2 Re1 Cl1 Re2 0.40(5)
C2 Re1 Cl2 Re2 -177.3(2)
C1 Re1 Cl2 Re2 -89.4(2)
C4 Re1 Cl2 Re2 89.12(16)
Cl1 Re1 Cl2 Re2 -0.40(5)
C6 Re2 Cl2 Re1 178.5(2)
C7 Re2 Cl2 Re1 23.6(15)
C5 Re2 Cl2 Re1 90.6(3)
C8 Re2 Cl2 Re1 -87.15(16)
Cl1 Re2 Cl2 Re1 0.40(5)
C6 Re2 C8 O8 48.6(6)
C7 Re2 C8 O8 135.5(6)
Cl1 Re2 C8 O8 -130.7(5)
Cl2 Re2 C8 O8 -51.8(5)
C6 Re2 C8 C19 -133.4(5)
C7 Re2 C8 C19 -46.5(5)
Cl1 Re2 C8 C19 47.3(5)
Cl2 Re2 C8 C19 126.2(5)
C19 C8 O8 C31 174.8(7)
Re2 C8 O8 C31 -6.9(10)
O4 C4 C9 C10 -4.4(9)
Re1 C4 C9 C10 -179.3(5)
O4 C4 C9 C13 -170.8(6)
Re1 C4 C9 C13 14.3(9)
O4 C4 C9 Fe1 -86.7(6)
Re1 C4 C9 Fe1 98.4(5)
C10 Fe1 C9 C4 119.8(6)
C14 Fe1 C9 C4 -8.6(7)
C16 Fe1 C9 C4 73.6(10)
C18 Fe1 C9 C4 -49.1(8)
C13 Fe1 C9 C4 -122.5(6)
C15 Fe1 C9 C4 37.0(7)
C17 Fe1 C9 C4 -87.1(15)
C12 Fe1 C9 C4 -159.7(5)
C11 Fe1 C9 C4 157.3(5)
C14 Fe1 C9 C10 -128.4(6)
C16 Fe1 C9 C10 -46.2(10)
C18 Fe1 C9 C10 -168.9(6)
C13 Fe1 C9 C10 117.8(5)
C15 Fe1 C9 C10 -82.7(6)
C17 Fe1 C9 C10 153.1(14)
C12 Fe1 C9 C10 80.5(4)
C11 Fe1 C9 C10 37.5(4)
C10 Fe1 C9 C13 -117.8(5)
C14 Fe1 C9 C13 113.9(6)
C16 Fe1 C9 C13 -164.0(9)
C18 Fe1 C9 C13 73.3(7)
C15 Fe1 C9 C13 159.5(6)
C17 Fe1 C9 C13 35.4(16)
C12 Fe1 C9 C13 -37.3(4)
C11 Fe1 C9 C13 -80.2(4)
C4 C9 C10 C11 -169.7(6)
C13 C9 C10 C11 -0.9(8)
Fe1 C9 C10 C11 -60.8(6)
C4 C9 C10 Fe1 -108.9(6)
C13 C9 C10 Fe1 59.9(4)
C9 Fe1 C10 C11 118.7(6)
C14 Fe1 C10 C11 -165.8(6)
C16 Fe1 C10 C11 -81.7(6)
C18 Fe1 C10 C11 164.2(19)
C13 Fe1 C10 C11 79.9(5)
C15 Fe1 C10 C11 -124.6(6)
C17 Fe1 C10 C11 -46.4(11)
C12 Fe1 C10 C11 36.5(4)
C14 Fe1 C10 C9 75.4(6)
C16 Fe1 C10 C9 159.6(5)
C18 Fe1 C10 C9 45(2)
C13 Fe1 C10 C9 -38.8(4)
C15 Fe1 C10 C9 116.7(5)
C17 Fe1 C10 C9 -165.1(9)
C12 Fe1 C10 C9 -82.2(4)
C11 Fe1 C10 C9 -118.7(6)
C9 C10 C11 C12 1.2(9)
Fe1 C10 C11 C12 -58.5(6)
C9 C10 C11 Fe1 59.8(5)
C10 Fe1 C11 C12 120.7(6)
C9 Fe1 C11 C12 82.0(5)
C14 Fe1 C11 C12 175.0(16)
C16 Fe1 C11 C12 -124.1(6)
C18 Fe1 C11 C12 -52.5(10)
C13 Fe1 C11 C12 37.2(4)
C15 Fe1 C11 C12 -164.1(6)
C17 Fe1 C11 C12 -82.1(6)
C9 Fe1 C11 C10 -38.7(4)
C14 Fe1 C11 C10 54.3(18)
C16 Fe1 C11 C10 115.2(6)
C18 Fe1 C11 C10 -173.2(8)
C13 Fe1 C11 C10 -83.5(5)
C15 Fe1 C11 C10 75.2(6)
C17 Fe1 C11 C10 157.2(6)
C12 Fe1 C11 C10 -120.7(6)
C10 C11 C12 C13 -1.1(9)
Fe1 C11 C12 C13 -58.9(5)
C10 C11 C12 Fe1 57.8(6)
C10 Fe1 C12 C11 -36.8(4)
C9 Fe1 C12 C11 -81.7(5)
C14 Fe1 C12 C11 -177.5(8)
C16 Fe1 C12 C11 74.0(7)
C18 Fe1 C12 C11 154.0(6)
C13 Fe1 C12 C11 -120.0(6)
C15 Fe1 C12 C11 45.6(15)
C17 Fe1 C12 C11 113.8(6)
C10 Fe1 C12 C13 83.2(4)
C9 Fe1 C12 C13 38.3(4)
C14 Fe1 C12 C13 -57.5(10)
C16 Fe1 C12 C13 -166.0(6)
C18 Fe1 C12 C13 -85.9(6)
C15 Fe1 C12 C13 165.6(13)
C17 Fe1 C12 C13 -126.2(6)
C11 Fe1 C12 C13 120.0(6)
C11 C12 C13 C9 0.5(8)
Fe1 C12 C13 C9 -58.8(4)
C11 C12 C13 Fe1 59.3(5)
C4 C9 C13 C12 168.7(6)
C10 C9 C13 C12 0.2(8)
Fe1 C9 C13 C12 59.6(5)
C4 C9 C13 Fe1 109.0(6)
C10 C9 C13 Fe1 -59.4(5)
C10 Fe1 C13 C12 -80.3(5)
C9 Fe1 C13 C12 -119.2(6)
C14 Fe1 C13 C12 153.5(6)
C16 Fe1 C13 C12 39.1(15)
C18 Fe1 C13 C12 112.4(6)
C15 Fe1 C13 C12 -168.7(11)
C17 Fe1 C13 C12 71.8(6)
C11 Fe1 C13 C12 -36.9(4)
C10 Fe1 C13 C9 39.0(4)
C14 Fe1 C13 C9 -87.3(6)
C16 Fe1 C13 C9 158.3(13)
C18 Fe1 C13 C9 -128.4(5)
C15 Fe1 C13 C9 -49.5(12)
C17 Fe1 C13 C9 -169.0(5)
C12 Fe1 C13 C9 119.2(6)
C11 Fe1 C13 C9 82.4(4)
C10 Fe1 C14 C18 -170.4(6)
C9 Fe1 C14 C18 -126.8(7)
C16 Fe1 C14 C18 80.3(8)
C13 Fe1 C14 C18 -81.5(8)
C15 Fe1 C14 C18 119.8(10)
C17 Fe1 C14 C18 36.4(8)
C12 Fe1 C14 C18 -41.7(12)
C11 Fe1 C14 C18 145.4(16)
C10 Fe1 C14 C15 69.8(8)
C9 Fe1 C14 C15 113.5(7)
C16 Fe1 C14 C15 -39.5(7)
C18 Fe1 C14 C15 -119.8(10)
C13 Fe1 C14 C15 158.7(6)
C17 Fe1 C14 C15 -83.3(8)
C12 Fe1 C14 C15 -161.5(8)
C11 Fe1 C14 C15 26(2)
C18 C14 C15 C16 0.8(11)
Fe1 C14 C15 C16 60.9(7)
C18 C14 C15 Fe1 -60.1(7)
C10 Fe1 C15 C16 113.1(8)
C9 Fe1 C15 C16 157.1(7)
C14 Fe1 C15 C16 -115.1(11)
C18 Fe1 C15 C16 -79.2(9)
C13 Fe1 C15 C16 -166.8(9)
C17 Fe1 C15 C16 -36.8(8)
C12 Fe1 C15 C16 37.3(18)
C11 Fe1 C15 C16 71.9(9)
C10 Fe1 C15 C14 -131.8(7)
C9 Fe1 C15 C14 -87.8(8)
C16 Fe1 C15 C14 115.1(11)
C18 Fe1 C15 C14 36.0(7)
C13 Fe1 C15 C14 -51.7(14)
C17 Fe1 C15 C14 78.3(8)
C12 Fe1 C15 C14 152.4(12)
C11 Fe1 C15 C14 -173.0(7)
C14 C15 C16 C17 -0.9(12)
Fe1 C15 C16 C17 59.5(8)
C14 C15 C16 Fe1 -60.4(6)
C10 Fe1 C16 C17 154.8(7)
C9 Fe1 C16 C17 -172.0(7)
C14 Fe1 C16 C17 -79.5(8)
C18 Fe1 C16 C17 -37.2(8)
C13 Fe1 C16 C17 43.2(17)
C15 Fe1 C16 C17 -120.3(11)
C12 Fe1 C16 C17 72.8(8)
C11 Fe1 C16 C17 112.9(7)
C10 Fe1 C16 C15 -84.9(8)
C9 Fe1 C16 C15 -51.7(13)
C14 Fe1 C16 C15 40.8(8)
C18 Fe1 C16 C15 83.1(9)
C13 Fe1 C16 C15 163.6(11)
C17 Fe1 C16 C15 120.3(11)
C12 Fe1 C16 C15 -166.9(7)
C11 Fe1 C16 C15 -126.8(8)
C15 C16 C17 C18 0.7(13)
Fe1 C16 C17 C18 60.1(7)
C15 C16 C17 Fe1 -59.4(7)
C10 Fe1 C17 C18 -170.3(8)
C9 Fe1 C17 C18 48.8(19)
C14 Fe1 C17 C18 -36.2(8)
C16 Fe1 C17 C18 -118.6(12)
C13 Fe1 C17 C18 76.8(9)
C15 Fe1 C17 C18 -81.6(9)
C12 Fe1 C17 C18 116.5(8)
C11 Fe1 C17 C18 157.8(8)
C10 Fe1 C17 C16 -51.7(13)
C9 Fe1 C17 C16 167.4(12)
C14 Fe1 C17 C16 82.5(8)
C18 Fe1 C17 C16 118.6(12)
C13 Fe1 C17 C16 -164.6(6)
C15 Fe1 C17 C16 37.0(7)
C12 Fe1 C17 C16 -124.9(7)
C11 Fe1 C17 C16 -83.5(8)
C15 C14 C18 C17 -0.5(12)
Fe1 C14 C18 C17 -59.7(8)
C15 C14 C18 Fe1 59.3(7)
C16 C17 C18 C14 -0.1(13)
Fe1 C17 C18 C14 59.6(8)
C16 C17 C18 Fe1 -59.7(8)
C10 Fe1 C18 C14 37(2)
C9 Fe1 C18 C14 74.7(8)
C16 Fe1 C18 C14 -82.5(8)
C13 Fe1 C18 C14 116.8(7)
C15 Fe1 C18 C14 -38.5(7)
C17 Fe1 C18 C14 -120.6(12)
C12 Fe1 C18 C14 159.9(6)
C11 Fe1 C18 C14 -164.5(7)
C10 Fe1 C18 C17 157.5(18)
C9 Fe1 C18 C17 -164.8(7)
C14 Fe1 C18 C17 120.6(12)
C16 Fe1 C18 C17 38.1(8)
C13 Fe1 C18 C17 -122.6(8)
C15 Fe1 C18 C17 82.0(9)
C12 Fe1 C18 C17 -79.5(9)
C11 Fe1 C18 C17 -43.9(13)
O8 C8 C19 C23 -1.2(8)
Re2 C8 C19 C23 -179.5(5)
O8 C8 C19 C20 -171.5(6)
Re2 C8 C19 C20 10.2(9)
O8 C8 C19 Fe2 -85.7(6)
Re2 C8 C19 Fe2 96.0(5)
C24 Fe2 C19 C23 -129.7(6)
C27 Fe2 C19 C23 -46.9(10)
C20 Fe2 C19 C23 118.4(5)
C28 Fe2 C19 C23 -85.7(6)
C26 Fe2 C19 C23 156(2)
C22 Fe2 C19 C23 37.6(4)
C21 Fe2 C19 C23 81.0(4)
C25 Fe2 C19 C23 -171.0(7)
C24 Fe2 C19 C20 111.9(6)
C23 Fe2 C19 C20 -118.4(5)
C27 Fe2 C19 C20 -165.3(9)
C28 Fe2 C19 C20 155.8(5)
C26 Fe2 C19 C20 37(2)
C22 Fe2 C19 C20 -80.8(4)
C21 Fe2 C19 C20 -37.5(4)
C25 Fe2 C19 C20 70.5(7)
C24 Fe2 C19 C8 -10.1(7)
C23 Fe2 C19 C8 119.6(6)
C27 Fe2 C19 C8 72.8(11)
C20 Fe2 C19 C8 -121.9(6)
C28 Fe2 C19 C8 33.9(7)
C26 Fe2 C19 C8 -84(2)
C22 Fe2 C19 C8 157.2(6)
C21 Fe2 C19 C8 -159.4(5)
C25 Fe2 C19 C8 -51.4(8)
C23 C19 C20 C21 1.2(7)
C8 C19 C20 C21 173.0(6)
Fe2 C19 C20 C21 60.6(5)
C23 C19 C20 Fe2 -59.3(4)
C8 C19 C20 Fe2 112.4(6)
C24 Fe2 C20 C21 152.2(7)
C19 Fe2 C20 C21 -118.5(6)
C23 Fe2 C20 C21 -80.0(4)
C27 Fe2 C20 C21 38.6(14)
C28 Fe2 C20 C21 -172.8(8)
C26 Fe2 C20 C21 72.1(7)
C22 Fe2 C20 C21 -36.5(4)
C25 Fe2 C20 C21 111.2(6)
C24 Fe2 C20 C19 -89.3(7)
C23 Fe2 C20 C19 38.5(4)
C27 Fe2 C20 C19 157.1(12)
C28 Fe2 C20 C19 -54.3(10)
C26 Fe2 C20 C19 -169.4(6)
C22 Fe2 C20 C19 82.0(4)
C21 Fe2 C20 C19 118.5(6)
C25 Fe2 C20 C19 -130.3(6)
C19 C20 C21 C22 -1.3(8)
Fe2 C20 C21 C22 58.1(5)
C19 C20 C21 Fe2 -59.4(4)
C24 Fe2 C21 C20 -57.5(10)
C19 Fe2 C21 C20 38.8(4)
C23 Fe2 C21 C20 83.7(4)
C27 Fe2 C21 C20 -167.0(6)
C28 Fe2 C21 C20 167.6(15)
C26 Fe2 C21 C20 -127.0(6)
C22 Fe2 C21 C20 121.2(6)
C25 Fe2 C21 C20 -85.7(6)
C24 Fe2 C21 C22 -178.7(8)
C19 Fe2 C21 C22 -82.4(4)
C23 Fe2 C21 C22 -37.4(4)
C27 Fe2 C21 C22 71.8(6)
C20 Fe2 C21 C22 -121.2(6)
C28 Fe2 C21 C22 46.4(16)
C26 Fe2 C21 C22 111.8(6)
C25 Fe2 C21 C22 153.1(6)
C20 C21 C22 C23 0.9(8)
Fe2 C21 C22 C23 58.8(5)
C20 C21 C22 Fe2 -57.9(5)
C24 Fe2 C22 C23 57(2)
C19 Fe2 C22 C23 -38.6(4)
C27 Fe2 C22 C23 113.8(6)
C20 Fe2 C22 C23 -83.3(4)
C28 Fe2 C22 C23 74.0(6)
C26 Fe2 C22 C23 155.3(6)
C21 Fe2 C22 C23 -119.6(6)
C25 Fe2 C22 C23 -172.0(7)
C24 Fe2 C22 C21 176.9(19)
C19 Fe2 C22 C21 81.1(4)
C23 Fe2 C22 C21 119.6(6)
C27 Fe2 C22 C21 -126.6(6)
C20 Fe2 C22 C21 36.3(4)
C28 Fe2 C22 C21 -166.3(6)
C26 Fe2 C22 C21 -85.0(6)
C25 Fe2 C22 C21 -52.4(9)
C21 C22 C23 C19 -0.1(8)
Fe2 C22 C23 C19 59.4(4)
C21 C22 C23 Fe2 -59.5(5)
C20 C19 C23 C22 -0.7(7)
C8 C19 C23 C22 -172.6(6)
Fe2 C19 C23 C22 -60.2(5)
C20 C19 C23 Fe2 59.5(4)
C8 C19 C23 Fe2 -112.5(6)
C24 Fe2 C23 C22 -166.5(6)
C19 Fe2 C23 C22 118.8(6)
C27 Fe2 C23 C22 -82.8(7)
C20 Fe2 C23 C22 80.3(4)
C28 Fe2 C23 C22 -127.1(6)
C26 Fe2 C23 C22 -49.5(11)
C21 Fe2 C23 C22 37.3(4)
C25 Fe2 C23 C22 158(2)
C24 Fe2 C23 C19 74.7(6)
C27 Fe2 C23 C19 158.3(6)
C20 Fe2 C23 C19 -38.5(3)
C28 Fe2 C23 C19 114.0(5)
C26 Fe2 C23 C19 -168.3(9)
C22 Fe2 C23 C19 -118.8(6)
C21 Fe2 C23 C19 -81.6(4)
C25 Fe2 C23 C19 39(2)
C19 Fe2 C24 C25 -126.4(7)
C23 Fe2 C24 C25 -170.0(6)
C27 Fe2 C24 C25 82.3(8)
C20 Fe2 C24 C25 -80.8(8)
C28 Fe2 C24 C25 122.0(11)
C26 Fe2 C24 C25 38.7(7)
C22 Fe2 C24 C25 142.4(19)
C21 Fe2 C24 C25 -41.7(12)
C19 Fe2 C24 C28 111.6(7)
C23 Fe2 C24 C28 68.0(9)
C27 Fe2 C24 C28 -39.6(7)
C20 Fe2 C24 C28 157.2(7)
C26 Fe2 C24 C28 -83.3(8)
C22 Fe2 C24 C28 20(2)
C21 Fe2 C24 C28 -163.7(7)
C25 Fe2 C24 C28 -122.0(11)
C28 C24 C25 C26 -1.5(12)
Fe2 C24 C25 C26 -60.8(8)
C28 C24 C25 Fe2 59.3(7)
C19 Fe2 C25 C24 75.7(8)
C23 Fe2 C25 C24 43(3)
C27 Fe2 C25 C24 -80.7(8)
C20 Fe2 C25 C24 116.7(7)
C28 Fe2 C25 C24 -36.1(7)
C26 Fe2 C25 C24 -116.4(11)
C22 Fe2 C25 C24 -165.7(7)
C21 Fe2 C25 C24 159.1(6)
C24 Fe2 C25 C26 116.4(11)
C19 Fe2 C25 C26 -167.9(7)
C23 Fe2 C25 C26 159.0(19)
C27 Fe2 C25 C26 35.6(9)
C20 Fe2 C25 C26 -126.9(8)
C28 Fe2 C25 C26 80.2(9)
C22 Fe2 C25 C26 -49.4(13)
C21 Fe2 C25 C26 -84.5(9)
C24 C25 C26 C27 2.3(13)
Fe2 C25 C26 C27 -58.0(8)
C24 C25 C26 Fe2 60.3(7)
C24 Fe2 C26 C25 -38.7(8)
C19 Fe2 C26 C25 42(2)
C23 Fe2 C26 C25 -172.0(8)
C27 Fe2 C26 C25 -122.6(13)
C20 Fe2 C26 C25 71.9(10)
C28 Fe2 C26 C25 -82.7(9)
C22 Fe2 C26 C25 154.3(8)
C21 Fe2 C26 C25 111.8(9)
C24 Fe2 C26 C27 84.0(9)
C19 Fe2 C26 C27 164.3(16)
C23 Fe2 C26 C27 -49.4(14)
C20 Fe2 C26 C27 -165.4(7)
C28 Fe2 C26 C27 39.9(8)
C22 Fe2 C26 C27 -83.1(9)
C21 Fe2 C26 C27 -125.5(9)
C25 Fe2 C26 C27 122.6(13)
C25 C26 C27 C28 -2.2(13)
Fe2 C26 C27 C28 -60.9(7)
C25 C26 C27 Fe2 58.7(8)
C24 Fe2 C27 C26 -77.6(9)
C19 Fe2 C27 C26 -171.6(9)
C23 Fe2 C27 C26 155.2(8)
C20 Fe2 C27 C26 43.6(17)
C28 Fe2 C27 C26 -116.2(11)
C22 Fe2 C27 C26 113.1(9)
C21 Fe2 C27 C26 73.3(10)
C25 Fe2 C27 C26 -35.1(9)
C24 Fe2 C27 C28 38.7(7)
C19 Fe2 C27 C28 -55.3(12)
C23 Fe2 C27 C28 -88.5(7)
C20 Fe2 C27 C28 159.9(11)
C26 Fe2 C27 C28 116.2(11)
C22 Fe2 C27 C28 -130.7(7)
C21 Fe2 C27 C28 -170.5(6)
C25 Fe2 C27 C28 81.2(8)
C25 C24 C28 C27 0.2(11)
Fe2 C24 C28 C27 60.3(7)
C25 C24 C28 Fe2 -60.0(8)
C26 C27 C28 C24 1.2(11)
Fe2 C27 C28 C24 -60.4(6)
C26 C27 C28 Fe2 61.5(7)
C19 Fe2 C28 C24 -88.7(8)
C23 Fe2 C28 C24 -133.3(8)
C27 Fe2 C28 C24 116.6(11)
C20 Fe2 C28 C24 -50.1(13)
C26 Fe2 C28 C24 77.9(8)
C22 Fe2 C28 C24 -174.7(7)
C21 Fe2 C28 C24 148.4(14)
C25 Fe2 C28 C24 35.4(8)
C24 Fe2 C28 C27 -116.6(11)
C19 Fe2 C28 C27 154.8(6)
C23 Fe2 C28 C27 110.2(7)
C20 Fe2 C28 C27 -166.7(8)
C26 Fe2 C28 C27 -38.6(7)
C22 Fe2 C28 C27 68.7(8)
C21 Fe2 C28 C27 31.9(19)
C25 Fe2 C28 C27 -81.2(8)
C4 O4 C29 C30 -157.8(11)
C8 O8 C31 C32 -177.4(9)
